data_4028413
loop_
_publ_author_name
'Marcin \'Snie\.zek'
'Sebastian Stecko'
'Irma Panfil'
'Bart\/lomiej Furman'
'Marek Chmielewski'

_publ_section_title
;
 Total Synthesis of Ezetimibe, a Cholesterol Absorption Inhibitor
;
_journal_name_full 'Journal of Organic Chemistry'
_journal_page_first 7048
_journal_page_last 7057
_journal_paper_doi 10.1021/jo400807c
_journal_volume 78
_journal_year 2013
_chemical_absolute_configuration syn
_chemical_formula_sum 'C31 H25 F2 N O3'
_chemical_formula_weight 497.52
_chemical_name_systematic
; 
 ? 
;
_space_group_IT_number 19
_symmetry_cell_setting orthorhombic
_symmetry_space_group_name_Hall 'P 2ac 2ab'
_symmetry_space_group_name_H-M 'P 21 21 21'
_atom_sites_solution_hydrogens geom
_atom_sites_solution_primary direct
_atom_sites_solution_secondary difmap
_audit_creation_method SHELXL-97
_cell_angle_alpha 90.00
_cell_angle_beta 90.00
_cell_angle_gamma 90.00
_cell_formula_units_Z 4
_cell_length_a 7.8450(2)
_cell_length_b 11.3855(3)
_cell_length_c 27.6202(7)
_cell_measurement_reflns_used 3150
_cell_measurement_temperature 296(2)
_cell_measurement_theta_max 58.35
_cell_measurement_theta_min 3.20
_cell_volume 2467.02(11)
_computing_cell_refinement 'Bruker SAINT'
_computing_data_collection 'Bruker APEX2'
_computing_data_reduction 'Bruker SAINT'
_computing_molecular_graphics 'Bruker SHELXTL'
_computing_publication_material 'Bruker SHELXTL'
_computing_structure_refinement 'SHELXL-97 (Sheldrick, 2008)'
_computing_structure_solution 'SHELXS-97 (Sheldrick, 2008)'
_diffrn_ambient_temperature 296(2)
_diffrn_measured_fraction_theta_full 0.993
_diffrn_measured_fraction_theta_max 0.993
_diffrn_measurement_device_type 'Bruker APEX-II CCD'
_diffrn_measurement_method '\f and \w scans'
_diffrn_radiation_monochromator graphite
_diffrn_radiation_source 'fine-focus sealed tube'
_diffrn_radiation_type CuK\a
_diffrn_radiation_wavelength 1.54178
_diffrn_reflns_av_R_equivalents 0.0379
_diffrn_reflns_av_sigmaI/netI 0.0310
_diffrn_reflns_limit_h_max 9
_diffrn_reflns_limit_h_min -8
_diffrn_reflns_limit_k_max 13
_diffrn_reflns_limit_k_min -12
_diffrn_reflns_limit_l_max 33
_diffrn_reflns_limit_l_min -33
_diffrn_reflns_number 17163
_diffrn_reflns_theta_full 68.80
_diffrn_reflns_theta_max 68.80
_diffrn_reflns_theta_min 3.20
_exptl_absorpt_coefficient_mu 0.792
_exptl_absorpt_correction_T_max 1.0000
_exptl_absorpt_correction_T_min 0.8467
_exptl_absorpt_correction_type numerical
_exptl_absorpt_process_details sadabs
_exptl_crystal_colour colourless
_exptl_crystal_density_diffrn 1.340
_exptl_crystal_F_000 1040
_exptl_crystal_size_max 0.35
_exptl_crystal_size_mid 0.31
_exptl_crystal_size_min 0.12
_refine_diff_density_max 0.107
_refine_diff_density_min -0.150
_refine_diff_density_rms 0.026
_refine_ls_abs_structure_details 'Flack H D (1983), Acta Cryst. A39, 876-881'
_refine_ls_abs_structure_Flack -0.09(18)
_refine_ls_extinction_method none
_refine_ls_goodness_of_fit_ref 1.041
_refine_ls_hydrogen_treatment mixed
_refine_ls_matrix_type full
_refine_ls_number_parameters 354
_refine_ls_number_reflns 4531
_refine_ls_number_restraints 0
_refine_ls_restrained_S_all 1.041
_refine_ls_R_factor_all 0.0440
_refine_ls_R_factor_gt 0.0349
_refine_ls_shift/su_max 0.000
_refine_ls_shift/su_mean 0.000
_refine_ls_structure_factor_coef Fsqd
_refine_ls_weighting_details 'calc w=1/[\s^2^(Fo^2^)+(0.0454P)^2^+0.1723P] where P=(Fo^2^+2Fc^2^)/3'
_refine_ls_weighting_scheme calc
_refine_ls_wR_factor_gt 0.0881
_refine_ls_wR_factor_ref 0.0944
_reflns_number_gt 3852
_reflns_number_total 4531
_reflns_threshold_expression >2sigma(I)
_cod_data_source_file jo400807c_si_003.cif
_cod_data_source_block msa_167_b_0m
_cod_database_code 4028413

loop_
_symmetry_equiv_pos_as_xyz
'x, y, z'
'x+1/2, -y+1/2, -z'
'-x, y+1/2, -z+1/2'
'-x+1/2, -y, z+1/2'

loop_
_atom_site_label
_atom_site_type_symbol
_atom_site_fract_x
_atom_site_fract_y
_atom_site_fract_z
_atom_site_U_iso_or_equiv
_atom_site_adp_type
_atom_site_occupancy
_atom_site_symmetry_multiplicity
_atom_site_calc_flag
_atom_site_refinement_flags
F1 F 0.0302(3) 0.47029(16) 0.47263(5) 0.1104(6) Uani 1 1 d .
F2 F 0.5595(3) 0.76104(16) 0.48751(4) 0.1120(6) Uani 1 1 d .
N1 N 0.4705(2) 0.84043(15) 0.29242(6) 0.0519(4) Uani 1 1 d .
H1N H 0.545(3) 0.894(2) 0.2805(8) 0.067(7) Uiso 1 1 d .
O1 O 0.2610(2) 0.53922(12) 0.22627(5) 0.0666(4) Uani 1 1 d .
O2 O 0.00262(18) 0.58271(12) 0.25010(5) 0.0577(3) Uani 1 1 d .
O3 O 0.5280(2) 0.87779(13) 0.06392(5) 0.0695(4) Uani 1 1 d .
C1 C 0.1702(2) 0.60965(16) 0.24575(6) 0.0474(4) Uani 1 1 d .
C2 C 0.2290(2) 0.72443(15) 0.26328(6) 0.0420(4) Uani 1 1 d .
C3 C 0.1154(2) 0.80366(16) 0.27771(8) 0.0509(4) Uani 1 1 d .
C4 C -0.0698(3) 0.77680(19) 0.27906(10) 0.0623(5) Uani 1 1 d .
C5 C -0.0954(3) 0.64650(17) 0.28618(7) 0.0552(5) Uani 1 1 d .
C6 C -0.0541(2) 0.60155(16) 0.33619(7) 0.0509(4) Uani 1 1 d .
C7 C -0.1108(3) 0.6602(2) 0.37668(8) 0.0687(6) Uani 1 1 d .
H7 H -0.1689 0.7308 0.3729 0.082 Uiso 1 1 calc R
C8 C -0.0838(4) 0.6170(2) 0.42261(9) 0.0791(7) Uani 1 1 d .
H8 H -0.1239 0.6569 0.4497 0.095 Uiso 1 1 calc R
C9 C 0.0035(3) 0.5141(2) 0.42735(8) 0.0728(6) Uani 1 1 d .
C10 C 0.0624(3) 0.4530(2) 0.38857(9) 0.0714(6) Uani 1 1 d .
H10 H 0.1217 0.3830 0.3928 0.086 Uiso 1 1 calc R
C11 C 0.0329(3) 0.49664(18) 0.34290(8) 0.0613(5) Uani 1 1 d .
H11 H 0.0718 0.4552 0.3161 0.074 Uiso 1 1 calc R
C12 C 0.4193(2) 0.74761(15) 0.25952(6) 0.0448(4) Uani 1 1 d .
H12 H 0.4810 0.6756 0.2679 0.054 Uiso 1 1 calc R
C13 C 0.4863(2) 0.81951(16) 0.34201(7) 0.0491(4) Uani 1 1 d .
C14 C 0.4221(3) 0.71872(19) 0.36423(7) 0.0595(5) Uani 1 1 d .
H14 H 0.3647 0.6629 0.3459 0.071 Uiso 1 1 calc R
C15 C 0.4435(3) 0.7012(2) 0.41343(8) 0.0695(6) Uani 1 1 d .
H15 H 0.3994 0.6345 0.4283 0.083 Uiso 1 1 calc R
C16 C 0.5297(3) 0.7828(2) 0.43983(7) 0.0738(6) Uani 1 1 d .
C17 C 0.5926(4) 0.8843(2) 0.41951(7) 0.0714(6) Uani 1 1 d .
H17 H 0.6496 0.9393 0.4384 0.086 Uiso 1 1 calc R
C18 C 0.5697(3) 0.90263(18) 0.37084(7) 0.0585(5) Uani 1 1 d .
H18 H 0.6102 0.9714 0.3568 0.070 Uiso 1 1 calc R
C19 C 0.4622(2) 0.78114(15) 0.20766(6) 0.0450(4) Uani 1 1 d .
C20 C 0.3992(3) 0.88519(17) 0.18843(7) 0.0548(5) Uani 1 1 d .
H20 H 0.3388 0.9362 0.2084 0.066 Uiso 1 1 calc R
C21 C 0.4238(3) 0.91457(17) 0.14090(7) 0.0568(5) Uani 1 1 d .
H21 H 0.3795 0.9845 0.1289 0.068 Uiso 1 1 calc R
C22 C 0.5143(2) 0.84028(17) 0.11078(7) 0.0520(4) Uani 1 1 d .
C23 C 0.5816(3) 0.73681(18) 0.12911(7) 0.0569(5) Uani 1 1 d .
H23 H 0.6437 0.6866 0.1092 0.068 Uiso 1 1 calc R
C24 C 0.5553(2) 0.70903(17) 0.17738(7) 0.0526(4) Uani 1 1 d .
H24 H 0.6016 0.6400 0.1897 0.063 Uiso 1 1 calc R
C25 C 0.5874(3) 0.7996(2) 0.02784(7) 0.0648(5) Uani 1 1 d .
H25A H 0.5278 0.7253 0.0302 0.078 Uiso 1 1 calc R
H25B H 0.7083 0.7852 0.0322 0.078 Uiso 1 1 calc R
C26 C 0.5556(3) 0.85456(19) -0.02109(7) 0.0595(5) Uani 1 1 d .
C27 C 0.4509(4) 0.9500(2) -0.02743(8) 0.0802(7) Uani 1 1 d .
H27 H 0.3988 0.9845 -0.0007 0.096 Uiso 1 1 calc R
C28 C 0.4220(4) 0.9957(3) -0.07367(10) 0.0923(8) Uani 1 1 d .
H28 H 0.3506 1.0601 -0.0779 0.111 Uiso 1 1 calc R
C29 C 0.5001(4) 0.9445(3) -0.11284(9) 0.0862(8) Uani 1 1 d .
H29 H 0.4819 0.9745 -0.1437 0.103 Uiso 1 1 calc R
C30 C 0.6045(4) 0.8497(3) -0.10659(9) 0.0831(7) Uani 1 1 d .
H30 H 0.6574 0.8154 -0.1332 0.100 Uiso 1 1 calc R
C31 C 0.6312(3) 0.8053(2) -0.06120(8) 0.0706(6) Uani 1 1 d .
H31 H 0.7019 0.7404 -0.0574 0.085 Uiso 1 1 calc R
H5 H -0.213(3) 0.625(2) 0.2785(8) 0.070(7) Uiso 1 1 d .
H4A H -0.124(3) 0.799(2) 0.2480(9) 0.085(8) Uiso 1 1 d .
H4B H -0.126(3) 0.817(2) 0.3043(9) 0.087(8) Uiso 1 1 d .
H3 H 0.157(3) 0.872(2) 0.2889(9) 0.078(7) Uiso 1 1 d .

loop_
_atom_site_aniso_label
_atom_site_aniso_U_11
_atom_site_aniso_U_22
_atom_site_aniso_U_33
_atom_site_aniso_U_23
_atom_site_aniso_U_13
_atom_site_aniso_U_12
F1 0.1465(15) 0.1178(13) 0.0667(8) 0.0198(9) -0.0190(9) 0.0049(12)
F2 0.1779(17) 0.1148(12) 0.0434(7) 0.0048(8) -0.0009(9) 0.0101(13)
N1 0.0534(9) 0.0553(9) 0.0471(8) 0.0012(7) -0.0024(7) -0.0139(8)
O1 0.0845(10) 0.0447(7) 0.0708(9) -0.0123(7) 0.0173(8) -0.0020(7)
O2 0.0594(7) 0.0558(7) 0.0578(7) -0.0020(6) -0.0049(6) -0.0152(6)
O3 0.1024(12) 0.0616(8) 0.0444(7) 0.0004(7) 0.0137(7) 0.0057(8)
C1 0.0556(10) 0.0428(9) 0.0437(9) 0.0001(8) 0.0003(8) -0.0043(8)
C2 0.0447(9) 0.0388(8) 0.0426(8) 0.0015(7) -0.0017(7) -0.0008(7)
C3 0.0502(10) 0.0376(9) 0.0648(11) 0.0015(9) 0.0053(9) 0.0007(8)
C4 0.0477(10) 0.0552(11) 0.0839(15) 0.0174(11) 0.0052(11) 0.0071(9)
C5 0.0425(9) 0.0563(11) 0.0668(12) 0.0073(10) -0.0043(9) -0.0071(9)
C6 0.0423(9) 0.0469(10) 0.0636(11) 0.0036(9) 0.0012(8) -0.0040(8)
C7 0.0710(13) 0.0619(12) 0.0730(13) -0.0042(12) -0.0048(11) 0.0099(11)
C8 0.0898(16) 0.0823(16) 0.0652(13) -0.0112(13) -0.0053(13) 0.0077(14)
C9 0.0796(15) 0.0815(15) 0.0572(12) 0.0107(12) -0.0089(11) -0.0045(13)
C10 0.0748(14) 0.0623(12) 0.0771(14) 0.0151(12) 0.0024(12) 0.0073(11)
C11 0.0668(13) 0.0522(11) 0.0649(12) 0.0064(10) 0.0097(10) 0.0054(10)
C12 0.0427(9) 0.0433(9) 0.0483(9) 0.0013(8) -0.0002(8) 0.0019(7)
C13 0.0463(9) 0.0533(10) 0.0476(9) 0.0008(9) 0.0015(7) -0.0013(8)
C14 0.0632(12) 0.0599(12) 0.0553(11) 0.0062(9) -0.0021(9) -0.0098(10)
C15 0.0807(14) 0.0698(14) 0.0580(11) 0.0153(11) 0.0082(11) 0.0012(12)
C16 0.1000(17) 0.0815(15) 0.0400(9) -0.0011(11) 0.0064(11) 0.0104(15)
C17 0.0981(17) 0.0671(13) 0.0490(11) -0.0109(11) -0.0015(11) 0.0015(13)
C18 0.0713(13) 0.0531(11) 0.0510(10) -0.0039(9) 0.0003(9) -0.0026(10)
C19 0.0419(9) 0.0462(9) 0.0469(9) -0.0001(8) 0.0016(7) 0.0008(8)
C20 0.0660(12) 0.0479(10) 0.0507(10) -0.0018(9) 0.0102(9) 0.0112(9)
C21 0.0701(13) 0.0492(10) 0.0510(10) 0.0038(9) 0.0056(9) 0.0106(10)
C22 0.0590(10) 0.0521(10) 0.0448(9) -0.0016(9) 0.0060(8) -0.0034(9)
C23 0.0617(11) 0.0552(11) 0.0537(10) -0.0040(9) 0.0106(9) 0.0083(10)
C24 0.0521(10) 0.0487(10) 0.0571(10) -0.0001(9) 0.0029(8) 0.0085(9)
C25 0.0736(13) 0.0711(13) 0.0496(10) -0.0089(10) 0.0086(10) 0.0060(12)
C26 0.0634(12) 0.0646(12) 0.0504(10) -0.0048(10) 0.0044(9) -0.0094(11)
C27 0.0965(19) 0.0853(16) 0.0588(13) -0.0029(12) 0.0053(13) 0.0090(15)
C28 0.106(2) 0.0895(18) 0.0815(17) 0.0113(15) -0.0058(16) 0.0091(17)
C29 0.1025(19) 0.1002(19) 0.0559(13) 0.0087(14) 0.0001(13) -0.0184(17)
C30 0.1002(19) 0.0937(18) 0.0555(13) -0.0024(13) 0.0150(13) -0.0133(16)
C31 0.0782(15) 0.0765(15) 0.0570(12) -0.0074(11) 0.0138(10) -0.0049(12)

loop_
_atom_type_symbol
_atom_type_description
_atom_type_scat_dispersion_real
_atom_type_scat_dispersion_imag
_atom_type_scat_source
C C 0.0181 0.0091 'International Tables Vol C Tables 4.2.6.8 and 6.1.1.4'
H H 0.0000 0.0000 'International Tables Vol C Tables 4.2.6.8 and 6.1.1.4'
N N 0.0311 0.0180 'International Tables Vol C Tables 4.2.6.8 and 6.1.1.4'
O O 0.0492 0.0322 'International Tables Vol C Tables 4.2.6.8 and 6.1.1.4'
F F 0.0727 0.0534 'International Tables Vol C Tables 4.2.6.8 and 6.1.1.4'

loop_
_geom_angle_atom_site_label_1
_geom_angle_atom_site_label_2
_geom_angle_atom_site_label_3
_geom_angle
C13 N1 C12 121.00(16)
C13 N1 H1N 114.6(14)
C12 N1 H1N 116.2(14)
C1 O2 C5 117.44(15)
C22 O3 C25 119.75(16)
O1 C1 O2 117.66(17)
O1 C1 C2 123.82(17)
O2 C1 C2 118.48(17)
C3 C2 C1 119.52(17)
C3 C2 C12 124.13(16)
C1 C2 C12 116.15(15)
C2 C3 C4 121.56(19)
C2 C3 H3 116.5(16)
C4 C3 H3 121.7(16)
C3 C4 C5 109.61(17)
C3 C4 H4A 110.2(15)
C5 C4 H4A 108.2(16)
C3 C4 H4B 112.1(16)
C5 C4 H4B 108.7(16)
H4A C4 H4B 108(2)
O2 C5 C6 110.18(16)
O2 C5 C4 109.35(17)
C6 C5 C4 115.10(19)
O2 C5 H5 103.0(13)
C6 C5 H5 108.5(13)
C4 C5 H5 110.0(14)
C7 C6 C11 117.88(19)
C7 C6 C5 120.68(18)
C11 C6 C5 121.33(19)
C6 C7 C8 121.7(2)
C6 C7 H7 119.1
C8 C7 H7 119.1
C9 C8 C7 118.2(2)
C9 C8 H8 120.9
C7 C8 H8 120.9
C10 C9 F1 119.0(2)
C10 C9 C8 122.4(2)
F1 C9 C8 118.7(2)
C9 C10 C11 118.8(2)
C9 C10 H10 120.6
C11 C10 H10 120.6
C10 C11 C6 121.1(2)
C10 C11 H11 119.5
C6 C11 H11 119.5
N1 C12 C2 110.85(14)
N1 C12 C19 110.25(14)
C2 C12 C19 108.99(14)
N1 C12 H12 108.9
C2 C12 H12 108.9
C19 C12 H12 108.9
C14 C13 N1 122.70(18)
C14 C13 C18 118.33(17)
N1 C13 C18 118.97(17)
C15 C14 C13 120.5(2)
C15 C14 H14 119.8
C13 C14 H14 119.8
C16 C15 C14 119.2(2)
C16 C15 H15 120.4
C14 C15 H15 120.4
F2 C16 C15 118.7(2)
F2 C16 C17 119.1(2)
C15 C16 C17 122.2(2)
C18 C17 C16 118.7(2)
C18 C17 H17 120.6
C16 C17 H17 120.6
C17 C18 C13 121.0(2)
C17 C18 H18 119.5
C13 C18 H18 119.5
C24 C19 C20 117.62(16)
C24 C19 C12 122.57(16)
C20 C19 C12 119.73(15)
C21 C20 C19 121.69(17)
C21 C20 H20 119.2
C19 C20 H20 119.2
C20 C21 C22 120.00(18)
C20 C21 H21 120.0
C22 C21 H21 120.0
O3 C22 C21 114.76(17)
O3 C22 C23 125.54(17)
C21 C22 C23 119.71(17)
C24 C23 C22 119.24(17)
C24 C23 H23 120.4
C22 C23 H23 120.4
C19 C24 C23 121.72(17)
C19 C24 H24 119.1
C23 C24 H24 119.1
O3 C25 C26 108.40(18)
O3 C25 H25A 110.0
C26 C25 H25A 110.0
O3 C25 H25B 110.0
C26 C25 H25B 110.0
H25A C25 H25B 108.4
C27 C26 C31 118.5(2)
C27 C26 C25 122.72(19)
C31 C26 C25 118.7(2)
C26 C27 C28 120.5(2)
C26 C27 H27 119.7
C28 C27 H27 119.7
C29 C28 C27 119.3(3)
C29 C28 H28 120.3
C27 C28 H28 120.3
C30 C29 C28 120.2(2)
C30 C29 H29 119.9
C28 C29 H29 119.9
C29 C30 C31 120.0(2)
C29 C30 H30 120.0
C31 C30 H30 120.0
C30 C31 C26 121.4(2)
C30 C31 H31 119.3
C26 C31 H31 119.3

loop_
_geom_bond_atom_site_label_1
_geom_bond_atom_site_label_2
_geom_bond_distance
F1 C9 1.363(3)
F2 C16 1.361(2)
N1 C13 1.396(2)
N1 C12 1.451(2)
N1 H1N 0.91(2)
O1 C1 1.200(2)
O2 C1 1.355(2)
O2 C5 1.453(2)
O3 C22 1.367(2)
O3 C25 1.415(2)
C1 C2 1.468(2)
C2 C3 1.329(2)
C2 C12 1.520(2)
C3 C4 1.485(3)
C3 H3 0.90(3)
C4 C5 1.510(3)
C4 H4A 0.99(3)
C4 H4B 0.95(3)
C5 C6 1.508(3)
C5 H5 0.97(2)
C6 C7 1.376(3)
C6 C11 1.388(3)
C7 C8 1.377(3)
C7 H7 0.9300
C8 C9 1.363(3)
C8 H8 0.9300
C9 C10 1.358(3)
C10 C11 1.375(3)
C10 H10 0.9300
C11 H11 0.9300
C12 C19 1.520(2)
C12 H12 0.9800
C13 C14 1.395(3)
C13 C18 1.399(3)
C14 C15 1.384(3)
C14 H14 0.9300
C15 C16 1.361(3)
C15 H15 0.9300
C16 C17 1.376(3)
C17 C18 1.373(3)
C17 H17 0.9300
C18 H18 0.9300
C19 C24 1.381(2)
C19 C20 1.389(3)
C20 C21 1.368(3)
C20 H20 0.9300
C21 C22 1.383(3)
C21 H21 0.9300
C22 C23 1.387(3)
C23 C24 1.386(3)
C23 H23 0.9300
C24 H24 0.9300
C25 C26 1.510(3)
C25 H25A 0.9700
C25 H25B 0.9700
C26 C27 1.374(3)
C26 C31 1.376(3)
C27 C28 1.398(3)
C27 H27 0.9300
C28 C29 1.373(4)
C28 H28 0.9300
C29 C30 1.366(4)
C29 H29 0.9300
C30 C31 1.368(3)
C30 H30 0.9300
C31 H31 0.9300
